data_7033057
loop_
_publ_author_name
'Ma, Zhen'
'Shi, Huaduan'
'Deng, Xiuqiang'
'Guedes da Silva, M F\'atima C'
'Martins, Lu\'isa M D R S'
'Pombeiro, Armando J. L.'

_publ_section_title
;
 Silver coordination polymers with tri- and hexacyanoethyl-functionalized
 macrocyclic ligands.
;
_journal_issue 3
_journal_name_full 'Dalton transactions (Cambridge, England : 2003)'
_journal_page_first 1388
_journal_page_last 1396
_journal_paper_doi 10.1039/c4dt02604g
_journal_volume 44
_journal_year 2015
_chemical_formula_sum 'C29 H36 Ag N7 O5'
_chemical_formula_weight 670.52
_chemical_name_systematic
;
 ?
;
_space_group_crystal_system monoclinic
_space_group_IT_number 14
_space_group_name_Hall '-P 2ybc'
_space_group_name_H-M_alt 'P 1 21/c 1'
_symmetry_space_group_name_Hall '-P 2ybc'
_symmetry_space_group_name_H-M 'P 1 21/c 1'
_atom_sites_solution_hydrogens geom
_audit_creation_method SHELXL-2013
_cell_angle_alpha 90
_cell_angle_beta 106.526(3)
_cell_angle_gamma 90
_cell_formula_units_Z 4
_cell_length_a 10.3340(6)
_cell_length_b 34.337(2)
_cell_length_c 9.4266(3)
_cell_measurement_temperature 150(2)
_cell_volume 3206.7(3)
_computing_cell_refinement 'Bruker SMART'
_computing_data_collection 'Bruker SMART'
_computing_data_reduction 'Bruker SAINT'
_computing_molecular_graphics 'Bruker SHELXTL'
_computing_publication_material 'Bruker SHELXTL'
_computing_structure_refinement 'SHELXL-2013 (Sheldrick, 2013)'
_computing_structure_solution 'Bruker SHELXTL'
_diffrn_ambient_temperature 150(2)
_diffrn_measured_fraction_theta_full 0.999
_diffrn_measured_fraction_theta_max 0.999
_diffrn_measurement_device_type 'CCD area detector'
_diffrn_measurement_method 'phi and omega scans'
_diffrn_radiation_monochromator graphite
_diffrn_radiation_source 'fine-focus sealed tube'
_diffrn_radiation_type MoK\a
_diffrn_radiation_wavelength 0.71073
_diffrn_reflns_av_R_equivalents 0.0319
_diffrn_reflns_av_unetI/netI 0.0278
_diffrn_reflns_Laue_measured_fraction_full 0.999
_diffrn_reflns_Laue_measured_fraction_max 0.999
_diffrn_reflns_limit_h_max 11
_diffrn_reflns_limit_h_min -12
_diffrn_reflns_limit_k_max 41
_diffrn_reflns_limit_k_min -41
_diffrn_reflns_limit_l_max 11
_diffrn_reflns_limit_l_min -9
_diffrn_reflns_number 26411
_diffrn_reflns_point_group_measured_fraction_full 0.999
_diffrn_reflns_point_group_measured_fraction_max 0.999
_diffrn_reflns_theta_full 25.242
_diffrn_reflns_theta_max 25.349
_diffrn_reflns_theta_min 2.547
_exptl_absorpt_coefficient_mu 0.676
_exptl_absorpt_correction_T_max 0.9047
_exptl_absorpt_correction_T_min 0.7675
_exptl_absorpt_correction_type multi-scan
_exptl_absorpt_process_details sadabs
_exptl_crystal_colour colourless
_exptl_crystal_density_diffrn 1.389
_exptl_crystal_description block
_exptl_crystal_F_000 1384
_exptl_crystal_size_max 0.410
_exptl_crystal_size_mid 0.190
_exptl_crystal_size_min 0.150
_platon_squeeze_details
;
;
_refine_diff_density_max 1.060
_refine_diff_density_min -1.155
_refine_diff_density_rms 0.080
_refine_ls_extinction_method none
_refine_ls_goodness_of_fit_ref 1.062
_refine_ls_hydrogen_treatment constr
_refine_ls_matrix_type full
_refine_ls_number_parameters 379
_refine_ls_number_reflns 5871
_refine_ls_number_restraints 12
_refine_ls_restrained_S_all 1.102
_refine_ls_R_factor_all 0.0473
_refine_ls_R_factor_gt 0.0408
_refine_ls_shift/su_max 0.001
_refine_ls_shift/su_mean 0.000
_refine_ls_structure_factor_coef Fsqd
_refine_ls_weighting_details 'w=1/[\s^2^(Fo^2^)+(0.0354P)^2^+7.5292P] where P=(Fo^2^+2Fc^2^)/3'
_refine_ls_weighting_scheme calc
_refine_ls_wR_factor_gt 0.0915
_refine_ls_wR_factor_ref 0.0941
_reflns_Friedel_coverage 0.000
_reflns_number_gt 5141
_reflns_number_total 5871
_reflns_threshold_expression 'I > 2\s(I)'
_cod_data_source_file c4dt02604g1.cif
_cod_data_source_block Compound3
_cod_depositor_comments 'Adding full bibliography for 7033057--7033060.cif.'
_cod_database_code 7033057
_shelx_space_group_comment
;
The symmetry employed for this shelxl refinement is uniquely defined
by the following loop, which should always be used as a source of
symmetry information in preference to the above space-group names.
They are only intended as comments.
;
_shelx_estimated_absorpt_t_min 0.769
_shelx_estimated_absorpt_t_max 0.905
_shelxl_version_number 2013-4

loop_
_space_group_symop_operation_xyz
'x, y, z'
'-x, y+1/2, -z+1/2'
'-x, -y, -z'
'x, -y-1/2, z-1/2'

loop_
_atom_site_label
_atom_site_type_symbol
_atom_site_fract_x
_atom_site_fract_y
_atom_site_fract_z
_atom_site_U_iso_or_equiv
_atom_site_adp_type
_atom_site_occupancy
_atom_site_site_symmetry_order
_atom_site_calc_flag
_atom_site_refinement_flags_posn
_atom_site_refinement_flags_adp
C1 C 0.3894(3) 0.16119(9) -0.0642(4) 0.0223(7) Uani 1 1 d . .
H1A H 0.4204 0.1850 -0.0049 0.027 Uiso 1 1 calc R U
H1B H 0.4375 0.1599 -0.1411 0.027 Uiso 1 1 calc R U
C4 C 0.0450(3) 0.12638(9) -0.2871(4) 0.0225(7) Uani 1 1 d . .
H4A H -0.0023 0.1514 -0.3177 0.027 Uiso 1 1 calc R U
H4B H 0.0185 0.1083 -0.3723 0.027 Uiso 1 1 calc R U
C6 C 0.1902(3) 0.08605(9) 0.4203(3) 0.0217(7) Uani 1 1 d . .
H6 H 0.2817 0.0934 0.4625 0.026 Uiso 1 1 calc R U
C7 C 0.4783(3) 0.09697(10) 0.2788(4) 0.0245(7) Uani 1 1 d . .
H7 H 0.4809 0.0989 0.3801 0.029 Uiso 1 1 calc R U
C8 C 0.2110(3) 0.22724(9) 0.2846(4) 0.0239(7) Uani 1 1 d . .
C9 C 0.5183(3) 0.06060(9) 0.0788(4) 0.0262(8) Uani 1 1 d . .
H9 H 0.5463 0.0374 0.0415 0.031 Uiso 1 1 calc R U
C10 C 0.4320(3) 0.12783(9) 0.1840(4) 0.0226(7) Uani 1 1 d . .
H10 H 0.4013 0.1507 0.2210 0.027 Uiso 1 1 calc R U
C11 C 0.4741(3) 0.09234(9) -0.0150(4) 0.0213(7) Uani 1 1 d . .
H11 H 0.4747 0.0907 -0.1154 0.026 Uiso 1 1 calc R U
C12 C 0.5213(3) 0.06298(10) 0.2253(4) 0.0257(7) Uani 1 1 d . .
C13 C 0.0439(4) 0.06862(9) -0.1374(4) 0.0269(8) Uani 1 1 d . .
H13A H 0.0923 0.0608 -0.2097 0.032 Uiso 1 1 calc R U
H13B H -0.0376 0.0521 -0.1544 0.032 Uiso 1 1 calc R U
C14 C -0.1408(4) 0.13336(11) 0.2060(4) 0.0300(8) Uani 1 1 d . .
H14A H -0.2316 0.1236 0.2034 0.036 Uiso 1 1 calc R U
H14B H -0.1244 0.1573 0.2669 0.036 Uiso 1 1 calc R U
C15 C -0.0379(3) 0.10325(10) 0.2808(4) 0.0239(7) Uani 1 1 d . .
C16 C 0.1830(4) 0.02119(10) 0.0392(4) 0.0301(8) Uani 1 1 d . .
C17 C 0.2512(4) 0.23812(9) -0.1238(4) 0.0270(8) Uani 1 1 d . .
H17A H 0.2015 0.2369 -0.0483 0.032 Uiso 1 1 calc R U
H17B H 0.3491 0.2391 -0.0722 0.032 Uiso 1 1 calc R U
C19 C -0.1452(3) 0.11425(10) -0.1888(4) 0.0268(7) Uani 1 1 d . .
H19A H -0.1926 0.0942 -0.2605 0.032 Uiso 1 1 calc R U
H19B H -0.1737 0.1402 -0.2327 0.032 Uiso 1 1 calc R U
C20 C -0.0761(4) 0.06479(11) 0.2927(4) 0.0316(8) Uani 1 1 d . .
H20 H -0.1672 0.0573 0.2490 0.038 Uiso 1 1 calc R U
C21 C -0.1854(3) 0.11010(10) -0.0474(4) 0.0280(8) Uani 1 1 d . .
H21A H -0.2848 0.1076 -0.0720 0.034 Uiso 1 1 calc R U
H21B H -0.1451 0.0860 0.0042 0.034 Uiso 1 1 calc R U
C23 C 0.1352(4) 0.06144(9) 0.0191(4) 0.0269(8) Uani 1 1 d . .
H23A H 0.2138 0.0792 0.0389 0.032 Uiso 1 1 calc R U
H23B H 0.0848 0.0674 0.0914 0.032 Uiso 1 1 calc R U
C24 C -0.2390(4) 0.17611(11) 0.0050(4) 0.0339(9) Uani 1 1 d . .
H24A H -0.3172 0.1716 0.0438 0.041 Uiso 1 1 calc R U
H24B H -0.2723 0.1763 -0.1044 0.041 Uiso 1 1 calc R U
C25 C 0.0165(4) 0.03738(10) 0.3671(4) 0.0333(9) Uani 1 1 d . .
H25 H -0.0110 0.0112 0.3727 0.040 Uiso 1 1 calc R U
C27 C -0.1013(5) 0.23030(15) -0.0371(6) 0.0581(12) Uani 1 1 d . U
C28 C 0.5880(4) -0.00267(11) 0.2758(4) 0.0390(9) Uani 1 1 d . .
H28A H 0.6573 -0.0006 0.2222 0.047 Uiso 1 1 calc R U
H28B H 0.5035 -0.0124 0.2060 0.047 Uiso 1 1 calc R U
C29 C 0.3650(4) 0.03063(11) 0.5961(5) 0.0383(9) Uani 1 1 d . .
H29A H 0.3658 0.0576 0.6332 0.046 Uiso 1 1 calc R U
H29B H 0.4258 0.0293 0.5318 0.046 Uiso 1 1 calc R U
C30 C -0.1770(4) 0.21576(11) 0.0586(5) 0.0389(9) Uani 1 1 d . .
H30A H -0.2496 0.2344 0.0602 0.047 Uiso 1 1 calc R U
H30B H -0.1167 0.2133 0.1607 0.047 Uiso 1 1 calc R U
C32 C 0.2195(3) 0.20218(9) -0.2228(4) 0.0223(7) Uani 1 1 d . .
H32A H 0.1241 0.2034 -0.2836 0.027 Uiso 1 1 calc R U
H32B H 0.2768 0.2025 -0.2910 0.027 Uiso 1 1 calc R U
C35 C 0.4292(3) 0.12625(9) 0.0356(4) 0.0199(7) Uani 1 1 d . .
C36 C 0.1494(4) 0.04808(10) 0.4337(4) 0.0270(8) Uani 1 1 d . .
C38 C 0.0966(3) 0.11299(9) 0.3448(4) 0.0224(7) Uani 1 1 d . .
H38 H 0.1250 0.1390 0.3364 0.027 Uiso 1 1 calc R U
N2 C 0.1962(3) 0.13315(9) -0.2463(4) 0.0211(7) Uani 1 1 d . .
H2A H 0.2432 0.1089 -0.2041 0.025 Uiso 1 1 calc R U
H2B H 0.2220 0.1393 -0.3373 0.025 Uiso 1 1 calc R U
N3 N 0.1780(3) 0.20141(8) 0.2074(3) 0.0269(6) Uani 1 1 d . .
N8 N 0.2418(3) 0.16501(7) -0.1389(3) 0.0185(6) Uani 1 1 d . .
N9 N 0.0024(3) 0.10993(8) -0.1626(3) 0.0213(6) Uani 1 1 d . .
N10 N -0.1411(3) 0.14371(8) 0.0529(3) 0.0246(6) Uani 1 1 d . .
N11 N 0.4986(3) 0.15705(10) 0.5987(3) 0.0349(7) Uani 1 1 d . .
N12 N 0.2205(4) -0.01019(9) 0.0517(4) 0.0464(9) Uani 1 1 d . .
O5 O 0.5654(3) 0.03415(7) 0.3296(3) 0.0354(6) Uani 1 1 d . .
O6 O 0.2312(3) 0.01977(7) 0.5144(3) 0.0390(7) Uani 1 1 d . .
O9 O 0.3947(3) 0.16892(9) 0.5075(3) 0.0462(7) Uani 1 1 d . .
O10 O 0.5098(3) 0.12270(8) 0.6405(3) 0.0453(7) Uani 1 1 d . .
O11 O 0.5945(3) 0.17998(10) 0.6476(4) 0.0695(11) Uani 1 1 d . .
Ag1 Ag 0.09376(2) 0.15696(2) 0.03022(3) 0.02170(9) Uani 1 1 d . .
N13 N -0.0443(6) 0.24101(17) -0.1185(7) 0.0918(16) Uani 1 1 d . U

loop_
_atom_site_aniso_label
_atom_site_aniso_U_11
_atom_site_aniso_U_22
_atom_site_aniso_U_33
_atom_site_aniso_U_23
_atom_site_aniso_U_13
_atom_site_aniso_U_12
C1 0.0210(16) 0.0180(16) 0.0270(18) 0.0037(13) 0.0057(13) 0.0002(12)
C4 0.0268(17) 0.0217(16) 0.0170(16) 0.0012(13) 0.0030(13) -0.0012(13)
C6 0.0256(17) 0.0233(16) 0.0176(16) 0.0008(13) 0.0084(13) -0.0025(13)
C7 0.0239(17) 0.0262(17) 0.0234(18) 0.0027(14) 0.0068(14) 0.0015(13)
C8 0.0277(17) 0.0202(17) 0.0238(18) 0.0030(14) 0.0076(14) 0.0028(13)
C9 0.0256(17) 0.0151(15) 0.034(2) -0.0007(14) 0.0023(14) 0.0054(13)
C10 0.0198(16) 0.0183(15) 0.0293(18) 0.0014(13) 0.0064(13) 0.0021(12)
C11 0.0193(16) 0.0220(16) 0.0230(17) 0.0007(13) 0.0065(13) 0.0012(13)
C12 0.0247(17) 0.0213(16) 0.0270(18) 0.0064(14) 0.0008(14) 0.0030(13)
C13 0.0302(18) 0.0206(17) 0.0292(19) -0.0011(14) 0.0073(15) -0.0057(14)
C14 0.0276(18) 0.036(2) 0.0287(19) 0.0042(15) 0.0115(15) 0.0068(15)
C15 0.0250(17) 0.0297(18) 0.0197(17) 0.0037(14) 0.0104(13) 0.0021(14)
C16 0.0295(19) 0.0244(19) 0.037(2) 0.0020(15) 0.0108(16) -0.0005(14)
C17 0.037(2) 0.0179(16) 0.0242(18) 0.0044(13) 0.0051(15) 0.0006(14)
C19 0.0195(16) 0.0300(18) 0.0283(18) -0.0017(14) 0.0025(14) -0.0024(13)
C20 0.0294(19) 0.036(2) 0.0264(19) 0.0070(15) 0.0034(15) -0.0094(15)
C21 0.0190(17) 0.0330(19) 0.0311(19) -0.0010(15) 0.0056(14) -0.0047(14)
C23 0.0328(19) 0.0185(16) 0.0293(19) 0.0023(14) 0.0089(15) 0.0025(14)
C24 0.0260(19) 0.040(2) 0.036(2) 0.0074(17) 0.0086(16) 0.0126(16)
C25 0.042(2) 0.0240(18) 0.031(2) 0.0073(15) 0.0046(16) -0.0099(15)
C27 0.0564(15) 0.0589(15) 0.0595(15) 0.0067(10) 0.0172(10) 0.0027(9)
C28 0.048(2) 0.029(2) 0.035(2) -0.0015(17) 0.0047(18) 0.0060(17)
C29 0.041(2) 0.0242(18) 0.041(2) 0.0082(16) -0.0011(18) 0.0004(16)
C30 0.039(2) 0.031(2) 0.052(3) 0.0104(18) 0.0217(19) 0.0160(17)
C32 0.0254(17) 0.0194(16) 0.0217(17) 0.0039(13) 0.0060(13) 0.0030(13)
C35 0.0163(15) 0.0156(15) 0.0275(17) 0.0028(13) 0.0056(13) -0.0001(12)
C36 0.0345(19) 0.0245(17) 0.0201(17) 0.0063(14) 0.0047(14) 0.0035(14)
C38 0.0301(18) 0.0188(16) 0.0207(17) 0.0006(13) 0.0111(14) -0.0023(13)
N2 0.0253(17) 0.0174(15) 0.0209(17) -0.0017(13) 0.0069(13) 0.0003(12)
N3 0.0374(17) 0.0159(14) 0.0251(16) -0.0056(12) 0.0051(13) -0.0012(12)
N8 0.0199(13) 0.0136(12) 0.0209(14) 0.0021(10) 0.0038(11) 0.0005(10)
N9 0.0209(14) 0.0204(14) 0.0221(14) 0.0028(11) 0.0056(11) -0.0020(11)
N10 0.0212(14) 0.0269(14) 0.0243(15) 0.0035(12) 0.0039(12) 0.0039(11)
N11 0.0372(18) 0.0406(19) 0.0241(16) -0.0031(14) 0.0041(14) 0.0051(15)
N12 0.051(2) 0.0231(18) 0.065(3) 0.0049(16) 0.0158(18) 0.0049(15)
O5 0.0506(16) 0.0212(12) 0.0302(14) 0.0036(10) 0.0045(12) 0.0093(11)
O6 0.0443(16) 0.0218(13) 0.0406(16) 0.0113(11) -0.0042(12) -0.0003(11)
O9 0.0349(15) 0.0551(18) 0.0405(17) 0.0077(14) -0.0023(13) 0.0045(13)
O10 0.0569(18) 0.0393(16) 0.0378(16) 0.0086(13) 0.0102(14) 0.0084(14)
O11 0.053(2) 0.050(2) 0.079(3) -0.0025(18) -0.0241(18) -0.0036(16)
Ag1 0.02436(14) 0.01732(13) 0.02200(14) -0.00369(10) 0.00429(9) 0.00001(10)
N13 0.085(2) 0.099(2) 0.095(2) 0.0382(17) 0.0313(17) 0.0068(17)

loop_
_atom_type_symbol
_atom_type_description
_atom_type_scat_dispersion_real
_atom_type_scat_dispersion_imag
_atom_type_scat_source
C C 0.0033 0.0016 'International Tables Vol C Tables 4.2.6.8 and 6.1.1.4'
H H 0.0000 0.0000 'International Tables Vol C Tables 4.2.6.8 and 6.1.1.4'
N N 0.0061 0.0033 'International Tables Vol C Tables 4.2.6.8 and 6.1.1.4'
O O 0.0106 0.0060 'International Tables Vol C Tables 4.2.6.8 and 6.1.1.4'
Ag Ag -0.8971 1.1015 'International Tables Vol C Tables 4.2.6.8 and 6.1.1.4'

loop_
_geom_angle_atom_site_label_1
_geom_angle_atom_site_label_2
_geom_angle_atom_site_label_3
_geom_angle
_geom_angle_site_symmetry_1
_geom_angle_site_symmetry_3
N8 C1 C35 115.2(3) . .
N8 C1 H1A 108.5 . .
C35 C1 H1A 108.5 . .
N8 C1 H1B 108.5 . .
C35 C1 H1B 108.5 . .
H1A C1 H1B 107.5 . .
N9 C4 N2 112.1(3) . .
N9 C4 H4A 109.2 . .
N2 C4 H4A 109.2 . .
N9 C4 H4B 109.2 . .
N2 C4 H4B 109.2 . .
H4A C4 H4B 107.9 . .
C38 C6 C36 119.3(3) . .
C38 C6 H6 120.3 . .
C36 C6 H6 120.3 . .
C10 C7 C12 119.7(3) . .
C10 C7 H7 120.1 . .
C12 C7 H7 120.1 . .
N3 C8 C17 176.7(4) . 4_566
C12 C9 C11 120.0(3) . .
C12 C9 H9 120.0 . .
C11 C9 H9 120.0 . .
C7 C10 C35 121.6(3) . .
C7 C10 H10 119.2 . .
C35 C10 H10 119.2 . .
C35 C11 C9 121.3(3) . .
C35 C11 H11 119.4 . .
C9 C11 H11 119.4 . .
C9 C12 O5 125.6(3) . .
C9 C12 C7 119.7(3) . .
O5 C12 C7 114.7(3) . .
N9 C13 C23 112.4(3) . .
N9 C13 H13A 109.1 . .
C23 C13 H13A 109.1 . .
N9 C13 H13B 109.1 . .
C23 C13 H13B 109.1 . .
H13A C13 H13B 107.9 . .
N10 C14 C15 115.2(3) . .
N10 C14 H14A 108.5 . .
C15 C14 H14A 108.5 . .
N10 C14 H14B 108.5 . .
C15 C14 H14B 108.5 . .
H14A C14 H14B 107.5 . .
C38 C15 C20 117.7(3) . .
C38 C15 C14 121.6(3) . .
C20 C15 C14 120.7(3) . .
N12 C16 C23 178.5(4) . .
C8 C17 C32 108.8(3) 4_565 .
C8 C17 H17A 109.9 4_565 .
C32 C17 H17A 109.9 . .
C8 C17 H17B 109.9 4_565 .
C32 C17 H17B 109.9 . .
H17A C17 H17B 108.3 . .
N9 C19 C21 111.8(3) . .
N9 C19 H19A 109.3 . .
C21 C19 H19A 109.3 . .
N9 C19 H19B 109.3 . .
C21 C19 H19B 109.3 . .
H19A C19 H19B 107.9 . .
C25 C20 C15 121.0(3) . .
C25 C20 H20 119.5 . .
C15 C20 H20 119.5 . .
N10 C21 C19 112.1(3) . .
N10 C21 H21A 109.2 . .
C19 C21 H21A 109.2 . .
N10 C21 H21B 109.2 . .
C19 C21 H21B 109.2 . .
H21A C21 H21B 107.9 . .
C16 C23 C13 111.8(3) . .
C16 C23 H23A 109.3 . .
C13 C23 H23A 109.3 . .
C16 C23 H23B 109.3 . .
C13 C23 H23B 109.3 . .
H23A C23 H23B 107.9 . .
N10 C24 C30 112.5(3) . .
N10 C24 H24A 109.1 . .
C30 C24 H24A 109.1 . .
N10 C24 H24B 109.1 . .
C30 C24 H24B 109.1 . .
H24A C24 H24B 107.8 . .
C20 C25 C36 120.1(3) . .
C20 C25 H25 119.9 . .
C36 C25 H25 119.9 . .
N13 C27 C30 177.1(6) . .
O5 C28 C29 109.4(3) . 3_656
O5 C28 H28A 109.8 . .
C29 C28 H28A 109.8 3_656 .
O5 C28 H28B 109.8 . .
C29 C28 H28B 109.8 3_656 .
H28A C28 H28B 108.3 . .
O6 C29 C28 107.9(3) . 3_656
O6 C29 H29A 110.1 . .
C28 C29 H29A 110.1 3_656 .
O6 C29 H29B 110.1 . .
C28 C29 H29B 110.1 3_656 .
H29A C29 H29B 108.4 . .
C27 C30 C24 110.6(4) . .
C27 C30 H30A 109.5 . .
C24 C30 H30A 109.5 . .
C27 C30 H30B 109.5 . .
C24 C30 H30B 109.5 . .
H30A C30 H30B 108.1 . .
N8 C32 C17 113.3(3) . .
N8 C32 H32A 108.9 . .
C17 C32 H32A 108.9 . .
N8 C32 H32B 108.9 . .
C17 C32 H32B 108.9 . .
H32A C32 H32B 107.7 . .
C11 C35 C10 117.7(3) . .
C11 C35 C1 120.8(3) . .
C10 C35 C1 121.3(3) . .
O6 C36 C25 116.0(3) . .
O6 C36 C6 124.2(3) . .
C25 C36 C6 119.7(3) . .
C6 C38 C15 122.0(3) . .
C6 C38 H38 119.0 . .
C15 C38 H38 119.0 . .
N8 N2 C4 113.2(3) . .
N8 N2 H2A 108.9 . .
C4 N2 H2A 108.9 . .
N8 N2 H2B 108.9 . .
C4 N2 H2B 108.9 . .
H2A N2 H2B 107.8 . .
C8 N3 Ag1 171.2(3) . .
N2 N8 C32 107.5(2) . .
N2 N8 C1 110.1(2) . .
C32 N8 C1 108.1(2) . .
N2 N8 Ag1 102.71(18) . .
C32 N8 Ag1 113.64(19) . .
C1 N8 Ag1 114.49(19) . .
C4 N9 C19 110.8(2) . .
C4 N9 C13 110.8(3) . .
C19 N9 C13 111.1(3) . .
C4 N9 Ag1 101.60(18) . .
C19 N9 Ag1 102.84(19) . .
C13 N9 Ag1 119.10(19) . .
C21 N10 C24 109.3(3) . .
C21 N10 C14 110.4(3) . .
C24 N10 C14 106.7(3) . .
C21 N10 Ag1 102.4(2) . .
C24 N10 Ag1 115.2(2) . .
C14 N10 Ag1 112.8(2) . .
O10 N11 O9 121.2(3) . .
O10 N11 O11 119.4(3) . .
O9 N11 O11 119.3(3) . .
C12 O5 C28 116.3(3) . .
C36 O6 C29 117.7(3) . .
N3 Ag1 N9 179.20(10) . .
N3 Ag1 N8 102.66(10) . .
N9 Ag1 N8 76.99(9) . .
N3 Ag1 N10 103.69(10) . .
N9 Ag1 N10 76.40(9) . .
N8 Ag1 N10 147.21(9) . .

loop_
_geom_bond_atom_site_label_1
_geom_bond_atom_site_label_2
_geom_bond_distance
_geom_bond_site_symmetry_2
C1 N8 1.492(4) .
C1 C35 1.508(4) .
C1 H1A 0.9900 .
C1 H1B 0.9900 .
C4 N9 1.479(4) .
C4 N2 1.517(4) .
C4 H4A 0.9900 .
C4 H4B 0.9900 .
C6 C38 1.381(5) .
C6 C36 1.387(5) .
C6 H6 0.9500 .
C7 C10 1.381(5) .
C7 C12 1.393(5) .
C7 H7 0.9500 .
C8 N3 1.136(4) .
C8 C17 1.459(4) 4_566
C9 C12 1.375(5) .
C9 C11 1.396(5) .
C9 H9 0.9500 .
C10 C35 1.392(5) .
C10 H10 0.9500 .
C11 C35 1.387(4) .
C11 H11 0.9500 .
C12 O5 1.379(4) .
C13 N9 1.481(4) .
C13 C23 1.528(5) .
C13 H13A 0.9900 .
C13 H13B 0.9900 .
C14 N10 1.485(5) .
C14 C15 1.507(5) .
C14 H14A 0.9900 .
C14 H14B 0.9900 .
C15 C38 1.389(5) .
C15 C20 1.392(5) .
C16 N12 1.140(5) .
C16 C23 1.462(5) .
C17 C8 1.459(4) 4_565
C17 C32 1.526(4) .
C17 H17A 0.9900 .
C17 H17B 0.9900 .
C19 N9 1.481(4) .
C19 C21 1.512(5) .
C19 H19A 0.9900 .
C19 H19B 0.9900 .
C20 C25 1.382(5) .
C20 H20 0.9500 .
C21 N10 1.480(4) .
C21 H21A 0.9900 .
C21 H21B 0.9900 .
C23 H23A 0.9900 .
C23 H23B 0.9900 .
C24 N10 1.484(4) .
C24 C30 1.528(6) .
C24 H24A 0.9900 .
C24 H24B 0.9900 .
C25 C36 1.387(5) .
C25 H25 0.9500 .
C27 N13 1.152(7) .
C27 C30 1.441(7) .
C28 O5 1.406(4) .
C28 C29 1.510(5) 3_656
C28 H28A 0.9900 .
C28 H28B 0.9900 .
C29 O6 1.427(4) .
C29 C28 1.511(5) 3_656
C29 H29A 0.9900 .
C29 H29B 0.9900 .
C30 H30A 0.9900 .
C30 H30B 0.9900 .
C32 N8 1.485(4) .
C32 H32A 0.9900 .
C32 H32B 0.9900 .
C36 O6 1.369(4) .
C38 H38 0.9500 .
N2 N8 1.474(4) .
N2 H2A 0.9900 .
N2 H2B 0.9900 .
N3 Ag1 2.247(3) .
N8 Ag1 2.520(3) .
N9 Ag1 2.414(3) .
N10 Ag1 2.537(3) .
N11 O10 1.239(4) .
N11 O9 1.238(4) .
N11 O11 1.247(4) .

loop_
_platon_squeeze_void_nr
_platon_squeeze_void_average_x
_platon_squeeze_void_average_y
_platon_squeeze_void_average_z
_platon_squeeze_void_volume
_platon_squeeze_void_count_electrons
_platon_squeeze_void_content
1 0.644 0.302 -0.146 73 19 ' '
2 0.355 0.698 0.146 73 19 ' '
3 0.645 0.198 0.354 73 19 ' '
4 0.667 0.464 0.146 7 1 ' '
5 0.333 0.964 0.354 7 1 ' '
6 0.355 0.802 0.646 73 19 ' '
7 0.667 0.036 0.646 7 1 ' '
8 0.333 0.536 0.854 7 1 ' '
